data_2209886
loop_
_publ_author_name
'Bazgir, Ayoob'
'Amani, Vahid'
'Khavasi, Hamid Reza'

_publ_section_title
;
 Methyl <i>N</i>-[(2-hydroxynaphthalen-1-yl)(phenyl)methyl]carbamate
;
_journal_coeditor_code HK2079
_journal_issue 8
_journal_name_full 'Acta Crystallographica Section E'
_journal_page_first o3533
_journal_page_last o3534
_journal_paper_doi 10.1107/S1600536806027784
_journal_volume 62
_journal_year 2006
_chemical_formula_iupac 'C19 H17 N O3'
_chemical_formula_moiety 'C19 H17 N O3'
_chemical_formula_sum 'C19 H17 N O3'
_chemical_formula_weight 307.34
_chemical_name_systematic
;
Methyl N-[(2-hydroxynaphthalen-1-yl)(phenyl)methyl]carbamate
;
_space_group_IT_number 14
_symmetry_cell_setting monoclinic
_symmetry_space_group_name_Hall '-P 2ybc'
_symmetry_space_group_name_H-M 'P 1 21/c 1'
_audit_creation_method 'WinGX routine CIF_UPDATE'
_cell_angle_alpha 90
_cell_angle_beta 121.11(2)
_cell_angle_gamma 90
_cell_formula_units_Z 4
_cell_length_a 9.217(3)
_cell_length_b 18.106(5)
_cell_length_c 11.305(4)
_cell_measurement_reflns_used 2000
_cell_measurement_temperature 294(2)
_cell_measurement_theta_max 26.79
_cell_measurement_theta_min 2.25
_cell_volume 1615.3(10)
_computing_cell_refinement X-AREA
_computing_data_collection 'X-AREA (Stoe & Cie, 2005)'
_computing_data_reduction 'X-RED (Stoe & Cie, 2005)'
_computing_molecular_graphics 'X-STEP32 (Stoe & Cie, 2000)'
_computing_publication_material SHELXL97
_computing_structure_refinement 'SHELXL97 (Sheldrick, 1997)'
_computing_structure_solution 'SHELXS97 (Sheldrick, 1997)'
_diffrn_measured_fraction_theta_full 0.972
_diffrn_measured_fraction_theta_max 0.972
_diffrn_measurement_device_type 'Stoe IPDS-II'
_diffrn_measurement_method 'rotation method'
_diffrn_radiation_type MoK\a
_diffrn_radiation_wavelength 0.71073
_diffrn_reflns_av_R_equivalents 0.0576
_diffrn_reflns_limit_h_max 11
_diffrn_reflns_limit_h_min -11
_diffrn_reflns_limit_k_max 22
_diffrn_reflns_limit_k_min -22
_diffrn_reflns_limit_l_max 14
_diffrn_reflns_limit_l_min -14
_diffrn_reflns_number 12313
_diffrn_reflns_theta_full 26.79
_diffrn_reflns_theta_max 26.79
_diffrn_reflns_theta_min 2.25
_diffrn_standards_number 0
_exptl_absorpt_coefficient_mu 0.086
_exptl_absorpt_correction_T_max 0.991
_exptl_absorpt_correction_T_min 0.985
_exptl_absorpt_correction_type numerical
_exptl_absorpt_process_details 'shape of crystal determined optically'
_exptl_crystal_colour yellow
_exptl_crystal_density_diffrn 1.264
_exptl_crystal_density_method 'not measured'
_exptl_crystal_description prism
_exptl_crystal_F_000 648
_exptl_crystal_size_max 0.3
_exptl_crystal_size_mid 0.15
_exptl_crystal_size_min 0.1
_refine_diff_density_max 0.128
_refine_diff_density_min -0.154
_refine_ls_extinction_method none
_refine_ls_goodness_of_fit_ref 1.16
_refine_ls_hydrogen_treatment refall
_refine_ls_matrix_type full
_refine_ls_number_parameters 276
_refine_ls_number_reflns 3450
_refine_ls_number_restraints 0
_refine_ls_restrained_S_all 1.16
_refine_ls_R_factor_gt 0.0703
_refine_ls_shift/su_max 0.002
_refine_ls_structure_factor_coef Fsqd
_refine_ls_weighting_details 'calc w=1/[\s^2^(Fo^2^)+(0.0376P)^2^+0.466P] where P=(Fo^2^+2Fc^2^)/3'
_refine_ls_weighting_scheme calc
_refine_ls_wR_factor_ref 0.1327
_reflns_number_gt 2208
_reflns_number_total 3450
_reflns_threshold_expression I>2\s(I)
_cod_data_source_file hk2079.cif
_cod_data_source_block I
_cod_original_cell_volume 1615.4(10)
_cod_original_sg_symbol_H-M 'P 21/c'
_cod_database_code 2209886
_cod_database_fobs_code 2209886

loop_
_symmetry_equiv_pos_as_xyz
'x, y, z'
'-x, y+1/2, -z+1/2'
'-x, -y, -z'
'x, -y-1/2, z-1/2'

loop_
_atom_site_type_symbol
_atom_site_label
_atom_site_fract_x
_atom_site_fract_y
_atom_site_fract_z
_atom_site_U_iso_or_equiv
_atom_site_adp_type
_atom_site_calc_flag
_atom_site_occupancy
C C1 -0.0136(10) -0.4678(2) 0.8023(7) 0.1111(19) Uani d 1
H H1A 0.028(5) -0.487(2) 0.759(5) 0.125(15) Uiso d 1
H H1B 0.021(6) -0.488(2) 0.892(5) 0.143(18) Uiso d 1
H H1C -0.135(8) -0.469(3) 0.757(6) 0.20(3) Uiso d 1
C C2 -0.0175(3) -0.34803(12) 0.8829(2) 0.0456(6) Uani d 1
C C3 -0.0332(3) -0.21664(12) 0.9311(2) 0.0450(6) Uani d 1
H H3 -0.070(3) -0.2421(13) 0.986(2) 0.052(7) Uiso d 1
C C4 0.1186(3) -0.16862(12) 1.0272(2) 0.0466(6) Uani d 1
C C5 0.2649(5) -0.20102(17) 1.1334(3) 0.0740(9) Uani d 1
H H5 0.265(4) -0.2519(18) 1.143(3) 0.081(9) Uiso d 1
C C6 0.4040(5) -0.1597(2) 1.2233(4) 0.0878(11) Uani d 1
H H6 0.501(5) -0.184(2) 1.296(4) 0.125(14) Uiso d 1
C C7 0.3997(5) -0.08495(19) 1.2101(3) 0.0774(9) Uani d 1
H H7 0.498(4) -0.0548(18) 1.267(4) 0.094(11) Uiso d 1
C C8 0.2574(4) -0.05140(16) 1.1065(3) 0.0699(9) Uani d 1
H H8 0.250(4) 0.0019(18) 1.092(3) 0.087(10) Uiso d 1
C C9 0.1170(4) -0.09289(14) 1.0160(3) 0.0563(7) Uani d 1
H H9 0.015(4) -0.0697(15) 0.943(3) 0.066(8) Uiso d 1
C C10 -0.1840(3) -0.17541(11) 0.8165(2) 0.0439(6) Uani d 1
C C11 -0.1863(3) -0.15374(13) 0.6990(3) 0.0460(6) Uani d 1
C C12 -0.3272(4) -0.11778(16) 0.5899(3) 0.0608(7) Uani d 1
H H12 -0.326(4) -0.1044(15) 0.506(3) 0.076(9) Uiso d 1
C C13 -0.4649(4) -0.10303(18) 0.5988(4) 0.0707(9) Uani d 1
H H13 -0.559(4) -0.0796(17) 0.526(3) 0.083(10) Uiso d 1
C C14 -0.4696(3) -0.12094(14) 0.7181(3) 0.0606(7) Uani d 1
C C15 -0.6103(4) -0.1027(2) 0.7314(6) 0.0856(11) Uani d 1
H H15 -0.705(5) -0.078(2) 0.651(4) 0.104(13) Uiso d 1
C C16 -0.6107(6) -0.1184(3) 0.8466(7) 0.1078(17) Uani d 1
H H16 -0.695(5) -0.106(2) 0.857(4) 0.113(13) Uiso d 1
C C17 -0.4723(7) -0.1531(2) 0.9563(6) 0.1033(14) Uani d 1
H H17 -0.457(5) -0.167(2) 1.046(4) 0.116(14) Uiso d 1
C C18 -0.3326(5) -0.17207(17) 0.9497(4) 0.0725(9) Uani d 1
H H18 -0.241(4) -0.1958(16) 1.023(3) 0.072(10) Uiso d 1
C C19 -0.3274(3) -0.15719(13) 0.8287(3) 0.0522(7) Uani d 1
N N1 0.0192(3) -0.27791(11) 0.8766(2) 0.0519(6) Uani d 1
H H1D 0.060(3) -0.2668(15) 0.827(3) 0.066(9) Uiso d 1
O O1 0.0281(3) -0.39066(9) 0.8112(2) 0.0698(6) Uani d 1
O O2 -0.0809(3) -0.37217(9) 0.9462(2) 0.0673(6) Uani d 1
O O3 -0.0446(2) -0.16728(10) 0.6918(2) 0.0569(5) Uani d 1
H H3B -0.062(4) -0.1536(15) 0.614(3) 0.065(9) Uiso d 1

loop_
_atom_site_aniso_label
_atom_site_aniso_U_11
_atom_site_aniso_U_22
_atom_site_aniso_U_33
_atom_site_aniso_U_12
_atom_site_aniso_U_13
_atom_site_aniso_U_23
C1 0.209(7) 0.0470(19) 0.129(4) -0.018(3) 0.124(5) -0.029(2)
C2 0.0619(16) 0.0374(12) 0.0405(13) -0.0013(11) 0.0286(13) -0.0032(10)
C3 0.0678(17) 0.0329(11) 0.0502(15) 0.0017(11) 0.0416(14) 0.0011(10)
C4 0.0655(17) 0.0381(13) 0.0402(14) 0.0066(11) 0.0301(14) 0.0021(10)
C5 0.100(3) 0.0429(16) 0.0569(19) 0.0151(16) 0.0247(19) 0.0062(13)
C6 0.093(3) 0.070(2) 0.053(2) 0.017(2) 0.004(2) -0.0027(17)
C7 0.078(2) 0.071(2) 0.056(2) -0.0025(19) 0.0146(19) -0.0123(16)
C8 0.079(2) 0.0442(16) 0.063(2) -0.0019(15) 0.0198(19) -0.0030(14)
C9 0.0625(18) 0.0426(15) 0.0501(17) 0.0036(13) 0.0194(16) 0.0028(12)
C10 0.0545(15) 0.0341(11) 0.0494(14) -0.0065(10) 0.0313(13) -0.0084(10)
C11 0.0513(15) 0.0439(13) 0.0467(15) -0.0047(11) 0.0282(13) -0.0077(11)
C12 0.0633(19) 0.0641(18) 0.0473(17) -0.0004(14) 0.0231(16) -0.0016(13)
C13 0.0541(19) 0.071(2) 0.064(2) 0.0014(16) 0.0144(19) -0.0099(16)
C14 0.0474(16) 0.0494(15) 0.084(2) -0.0096(12) 0.0335(17) -0.0229(14)
C15 0.057(2) 0.077(2) 0.125(4) -0.0095(18) 0.049(3) -0.034(2)
C16 0.093(3) 0.104(3) 0.171(5) -0.011(3) 0.100(4) -0.034(3)
C17 0.132(4) 0.096(3) 0.142(4) -0.003(3) 0.114(4) -0.010(3)
C18 0.091(3) 0.0653(19) 0.096(3) 0.0008(18) 0.073(2) -0.0024(18)
C19 0.0600(16) 0.0384(13) 0.0706(18) -0.0130(12) 0.0425(16) -0.0152(12)
N1 0.0780(16) 0.0358(10) 0.0639(14) 0.0005(10) 0.0523(14) -0.0014(9)
O1 0.1168(17) 0.0402(9) 0.0835(14) -0.0036(10) 0.0737(14) -0.0135(9)
O2 0.1139(17) 0.0454(10) 0.0716(13) -0.0195(10) 0.0685(13) -0.0129(9)
O3 0.0683(13) 0.0657(11) 0.0512(11) 0.0042(9) 0.0412(11) 0.0081(9)

loop_
_atom_type_symbol
_atom_type_description
_atom_type_scat_dispersion_real
_atom_type_scat_dispersion_imag
_atom_type_scat_source
C C 0.0033 0.0016 'International Tables Vol C Tables 4.2.6.8 and 6.1.1.4'
H H 0 0 'International Tables Vol C Tables 4.2.6.8 and 6.1.1.4'
N N 0.0061 0.0033 'International Tables Vol C Tables 4.2.6.8 and 6.1.1.4'
O O 0.0106 0.006 'International Tables Vol C Tables 4.2.6.8 and 6.1.1.4'

loop_
_geom_angle_atom_site_label_1
_geom_angle_atom_site_label_2
_geom_angle_atom_site_label_3
_geom_angle
_geom_angle_publ_flag
O1 C1 H1A 105(3) ?
O1 C1 H1B 111(3) ?
H1A C1 H1B 117(4) ?
O1 C1 H1C 105(4) ?
H1A C1 H1C 116(5) ?
H1B C1 H1C 102(4) ?
O2 C2 N1 126.2(2) yes
O2 C2 O1 123.2(2) yes
N1 C2 O1 110.6(2) yes
N1 C3 C10 111.61(19) yes
N1 C3 C4 110.5(2) yes
C10 C3 C4 115.21(19) ?
N1 C3 H3 102.2(14) ?
C10 C3 H3 108.3(14) ?
C4 C3 H3 108.1(14) ?
C9 C4 C5 117.3(3) ?
C9 C4 C3 122.7(2) ?
C5 C4 C3 119.9(2) ?
C6 C5 C4 121.8(3) ?
C6 C5 H5 120.6(19) ?
C4 C5 H5 117.5(19) ?
C7 C6 C5 119.8(3) ?
C7 C6 H6 121(2) ?
C5 C6 H6 119(2) ?
C6 C7 C8 119.7(3) ?
C6 C7 H7 122(2) ?
C8 C7 H7 118(2) ?
C7 C8 C9 120.5(3) ?
C7 C8 H8 122.4(19) ?
C9 C8 H8 117.0(19) ?
C4 C9 C8 120.7(3) ?
C4 C9 H9 118.1(16) ?
C8 C9 H9 121.2(16) ?
C11 C10 C19 118.2(2) ?
C11 C10 C3 121.0(2) ?
C19 C10 C3 120.9(2) ?
O3 C11 C10 117.8(2) yes
O3 C11 C12 120.4(2) yes
C10 C11 C12 121.7(2) ?
C13 C12 C11 120.2(3) ?
C13 C12 H12 120.3(17) ?
C11 C12 H12 119.5(17) ?
C12 C13 C14 121.4(3) ?
C12 C13 H13 120.3(19) ?
C14 C13 H13 118.4(19) ?
C13 C14 C15 121.9(4) ?
C13 C14 C19 118.6(3) ?
C15 C14 C19 119.5(4) ?
C16 C15 C14 121.1(4) ?
C16 C15 H15 123(2) ?
C14 C15 H15 116(2) ?
C15 C16 C17 120.3(4) ?
C15 C16 H16 122(3) ?
C17 C16 H16 118(3) ?
C18 C17 C16 121.3(4) ?
C18 C17 H17 111(2) ?
C16 C17 H17 128(2) ?
C17 C18 C19 120.4(4) ?
C17 C18 H18 121.0(18) ?
C19 C18 H18 118.6(18) ?
C18 C19 C14 117.4(3) ?
C18 C19 C10 122.7(3) ?
C14 C19 C10 119.9(2) ?
C2 N1 C3 123.6(2) yes
C2 N1 H1D 118.6(19) ?
C3 N1 H1D 117.0(19) ?
C2 O1 C1 116.6(3) yes
C11 O3 H3B 109.4(19) ?

loop_
_geom_bond_atom_site_label_1
_geom_bond_atom_site_label_2
_geom_bond_distance
_geom_bond_publ_flag
C1 O1 1.438(4) yes
C1 H1A 0.84(4) ?
C1 H1B 0.96(5) ?
C1 H1C 0.96(6) ?
C2 O2 1.215(3) yes
C2 N1 1.325(3) yes
C2 O1 1.335(3) yes
C3 N1 1.467(3) yes
C3 C10 1.519(3) ?
C3 C4 1.524(3) ?
C3 H3 0.96(2) ?
C4 C9 1.376(3) ?
C4 C5 1.390(4) ?
C5 C6 1.374(5) ?
C5 H5 0.93(3) ?
C6 C7 1.361(5) ?
C6 H6 0.95(4) ?
C7 C8 1.369(4) ?
C7 H7 0.96(3) ?
C8 C9 1.385(4) ?
C8 H8 0.97(3) ?
C9 H9 0.97(3) ?
C10 C11 1.375(3) ?
C10 C19 1.436(3) ?
C11 O3 1.372(3) ?
C11 C12 1.406(4) ?
C12 C13 1.351(4) ?
C12 H12 0.98(3) ?
C13 C14 1.410(4) ?
C13 H13 0.94(3) ?
C14 C15 1.420(4) ?
C14 C19 1.421(4) ?
C15 C16 1.334(6) ?
C15 H15 0.98(4) ?
C16 C17 1.388(7) ?
C16 H16 0.87(4) ?
C17 C18 1.372(5) ?
C17 H17 0.98(4) ?
C18 C19 1.418(4) ?
C18 H18 0.93(3) ?
N1 H1D 0.84(3) ?
O3 H3B 0.85(3) ?

loop_
_geom_torsion_atom_site_label_1
_geom_torsion_atom_site_label_2
_geom_torsion_atom_site_label_3
_geom_torsion_atom_site_label_4
_geom_torsion
N1 C3 C4 C9 130.9(2)
C10 C3 C4 C9 3.2(3)
N1 C3 C4 C5 -50.7(3)
C10 C3 C4 C5 -178.3(2)
C9 C4 C5 C6 -0.7(5)
C3 C4 C5 C6 -179.2(3)
C4 C5 C6 C7 0.6(6)
C5 C6 C7 C8 -0.5(6)
C6 C7 C8 C9 0.7(6)
C5 C4 C9 C8 0.8(4)
C3 C4 C9 C8 179.3(2)
C7 C8 C9 C4 -0.8(5)
N1 C3 C10 C11 -47.8(3)
C4 C3 C10 C11 79.3(3)
N1 C3 C10 C19 133.0(2)
C4 C3 C10 C19 -99.9(2)
C19 C10 C11 O3 176.0(2)
C3 C10 C11 O3 -3.2(3)
C19 C10 C11 C12 -3.0(3)
C3 C10 C11 C12 177.8(2)
O3 C11 C12 C13 -178.5(2)
C10 C11 C12 C13 0.5(4)
C11 C12 C13 C14 2.0(4)
C12 C13 C14 C15 177.0(3)
C12 C13 C14 C19 -1.9(4)
C13 C14 C15 C16 -178.2(3)
C19 C14 C15 C16 0.7(5)
C14 C15 C16 C17 0.0(6)
C15 C16 C17 C18 0.1(7)
C16 C17 C18 C19 -0.7(6)
C17 C18 C19 C14 1.3(4)
C17 C18 C19 C10 179.6(3)
C13 C14 C19 C18 177.7(3)
C15 C14 C19 C18 -1.3(4)
C13 C14 C19 C10 -0.7(4)
C15 C14 C19 C10 -179.6(2)
C11 C10 C19 C18 -175.2(2)
C3 C10 C19 C18 4.0(4)
C11 C10 C19 C14 3.0(3)
C3 C10 C19 C14 -177.8(2)
O2 C2 N1 C3 -8.7(4)
O1 C2 N1 C3 172.6(2)
C10 C3 N1 C2 -102.4(3)
C4 C3 N1 C2 128.0(2)
O2 C2 O1 C1 4.8(5)
N1 C2 O1 C1 -176.4(4)
